data_4079419
loop_
_publ_author_name
'Wei, Muh-Mei'
'Garc\?\'ia-Melchor, Max'
'Daran, Jean-Claude'
'Audin, Catherine'
'Lled\'os, Agust\'i'
'Poli, Rinaldo'
'Deydier, Eric'
'Manoury, Eric'

_publ_section_title
;
 Coordination Chemistry of New Chiral P,N Ferrocenyl Ligands with
 Half-Sandwich Ruthenium(II), Rhodium(III), and Iridium(III) Complexes
;
_journal_issue 18
_journal_name_full Organometallics
_journal_page_first 6669
_journal_paper_doi 10.1021/om300738q
_journal_volume 31
_journal_year 2012
_chemical_formula_moiety 'C40 H43 Cl2 Fe N O2 P Rh S, C H2 Cl2'
_chemical_formula_sum 'C41 H45 Cl4 Fe N O2 P Rh S'
_chemical_formula_weight 947.37
_chemical_name_systematic
; 
 ? 
;
_space_group_IT_number 4
_symmetry_cell_setting monoclinic
_symmetry_space_group_name_Hall 'P 2yb'
_symmetry_space_group_name_H-M 'P 1 21 1'
_atom_sites_solution_hydrogens geom
_atom_sites_solution_primary direct
_atom_sites_solution_secondary difmap
_audit_creation_method SHELXL-97
_cell_angle_alpha 90.00
_cell_angle_beta 98.824(3)
_cell_angle_gamma 90.00
_cell_formula_units_Z 2
_cell_length_a 9.9385(3)
_cell_length_b 19.6894(5)
_cell_length_c 10.2648(3)
_cell_measurement_reflns_used 13259
_cell_measurement_temperature 180(2)
_cell_measurement_theta_max 29.12
_cell_measurement_theta_min 3.36
_cell_volume 1984.87(10)
_computing_cell_refinement CrysAlisPro
_computing_data_collection 'CrysAlisPro (Agilent Technologies, 2010)'
_computing_data_reduction CrysAlisPro
_computing_structure_refinement 'SHELXL-97 (Sheldrick, 1997)'
_computing_structure_solution 'SHELXS-97 (Sheldrick, 1990)'
_diffrn_ambient_temperature 180(2)
_diffrn_detector_area_resol_mean 16.1978
_diffrn_measured_fraction_theta_full 0.997
_diffrn_measured_fraction_theta_max 0.997
_diffrn_measurement_device_type 'Xcalibur, Eos, Gemini ultra'
_diffrn_measurement_method '\w scans'
_diffrn_radiation_monochromator graphite
_diffrn_radiation_source 'Enhance (Mo) X-ray Source'
_diffrn_radiation_type 'Mo K\a'
_diffrn_radiation_wavelength 0.71073
_diffrn_reflns_av_R_equivalents 0.0369
_diffrn_reflns_av_sigmaI/netI 0.0444
_diffrn_reflns_limit_h_max 12
_diffrn_reflns_limit_h_min -12
_diffrn_reflns_limit_k_max 24
_diffrn_reflns_limit_k_min -24
_diffrn_reflns_limit_l_max 12
_diffrn_reflns_limit_l_min -12
_diffrn_reflns_number 21300
_diffrn_reflns_theta_full 26.30
_diffrn_reflns_theta_max 26.37
_diffrn_reflns_theta_min 3.37
_exptl_absorpt_coefficient_mu 1.181
_exptl_absorpt_correction_T_max 1.00
_exptl_absorpt_correction_T_min 0.934
_exptl_absorpt_correction_type multi-scan
_exptl_absorpt_process_details
;
Empirical absorption correction using spherical harmonics,
 implemented in SCALE3 ABSPACK scaling algorithm.
CrysAlisPro (Agilent Technologies, 2010)
;
_exptl_crystal_colour red
_exptl_crystal_density_diffrn 1.585
_exptl_crystal_density_method 'not measured'
_exptl_crystal_description block
_exptl_crystal_F_000 968
_exptl_crystal_size_max 0.34
_exptl_crystal_size_mid 0.22
_exptl_crystal_size_min 0.15
_refine_diff_density_max 0.642
_refine_diff_density_min -0.347
_refine_diff_density_rms 0.061
_refine_ls_abs_structure_details 'Refinement of the Flack parameter (Flack, 1983) based on 3910  Friedel pairs'
_refine_ls_abs_structure_Flack -0.031(15)
_refine_ls_extinction_method none
_refine_ls_goodness_of_fit_ref 1.026
_refine_ls_hydrogen_treatment constr
_refine_ls_matrix_type full
_refine_ls_number_parameters 475
_refine_ls_number_reflns 8095
_refine_ls_number_restraints 2
_refine_ls_restrained_S_all 1.026
_refine_ls_R_factor_all 0.0341
_refine_ls_R_factor_gt 0.0311
_refine_ls_shift/su_max 0.001
_refine_ls_shift/su_mean 0.000
_refine_ls_structure_factor_coef Fsqd
_refine_ls_weighting_details 'calc w=1/[\s^2^(Fo^2^)+(0.0372P)^2^+0.3256P] where P=(Fo^2^+2Fc^2^)/3'
_refine_ls_weighting_scheme calc
_refine_ls_wR_factor_gt 0.0710
_refine_ls_wR_factor_ref 0.0731
_reflns_number_gt 7689
_reflns_number_total 8095
_reflns_threshold_expression I>2\s(I)
_cod_data_source_file om300738q_si_002.cif
_cod_data_source_block 8
_cod_original_sg_symbol_H-M 'P 21'
_cod_database_code 4079419

loop_
_symmetry_equiv_pos_as_xyz
'x, y, z'
'-x, y+1/2, -z'

loop_
_atom_site_label
_atom_site_type_symbol
_atom_site_fract_x
_atom_site_fract_y
_atom_site_fract_z
_atom_site_U_iso_or_equiv
_atom_site_adp_type
_atom_site_occupancy
_atom_site_symmetry_multiplicity
_atom_site_calc_flag
_atom_site_refinement_flags
Rh1 Rh 0.83689(2) 0.518618(11) 0.60147(2) 0.01917(6) Uani 1 1 d .
Fe1 Fe 1.19974(5) 0.39335(3) 0.42989(5) 0.02414(11) Uani 1 1 d .
Cl1 Cl 0.77915(10) 0.43696(4) 0.42822(9) 0.0318(2) Uani 1 1 d .
Cl2 Cl 0.72918(8) 0.45191(4) 0.75313(9) 0.02894(19) Uani 1 1 d .
P1 P 1.04080(8) 0.46182(4) 0.68815(8) 0.01796(17) Uani 1 1 d .
S1 S 1.49253(9) 0.26605(5) 0.72436(10) 0.0324(2) Uani 1 1 d .
N1 N 1.4805(3) 0.34454(15) 0.6787(3) 0.0302(7) Uani 1 1 d D
H1 H 1.5679 0.3635 0.6811 0.045 Uiso 1 1 d RD
O1 O 1.3592(3) 0.23716(13) 0.6973(3) 0.0402(7) Uani 1 1 d .
O2 O 1.6009(3) 0.23729(14) 0.6662(3) 0.0449(7) Uani 1 1 d .
C1 C 1.1701(3) 0.45724(16) 0.5809(3) 0.0207(7) Uani 1 1 d .
C2 C 1.3050(3) 0.42893(17) 0.6017(3) 0.0222(7) Uani 1 1 d .
C3 C 1.3708(3) 0.44929(17) 0.4937(3) 0.0255(7) Uani 1 1 d .
H3 H 1.4617 0.4387 0.4831 0.031 Uiso 1 1 calc R
C4 C 1.2773(4) 0.48791(18) 0.4052(4) 0.0292(8) Uani 1 1 d .
H4 H 1.2944 0.5073 0.3246 0.035 Uiso 1 1 calc R
C5 C 1.1535(3) 0.49256(17) 0.4579(3) 0.0245(7) Uani 1 1 d .
H5 H 1.0733 0.5153 0.4182 0.029 Uiso 1 1 calc R
C6 C 1.0414(4) 0.32798(18) 0.3725(4) 0.0340(9) Uani 1 1 d .
H6 H 0.9519 0.3319 0.3936 0.041 Uiso 1 1 calc R
C7 C 1.0866(5) 0.3563(2) 0.2622(4) 0.0460(11) Uani 1 1 d .
H7 H 1.0345 0.3828 0.1952 0.055 Uiso 1 1 calc R
C8 C 1.2266(5) 0.3378(2) 0.2700(5) 0.0501(12) Uani 1 1 d .
H8 H 1.2844 0.3499 0.2081 0.060 Uiso 1 1 calc R
C9 C 1.2647(4) 0.2988(2) 0.3836(5) 0.0458(12) Uani 1 1 d .
H9 H 1.3522 0.2799 0.4124 0.055 Uiso 1 1 calc R
C10 C 1.1499(4) 0.29269(19) 0.4475(4) 0.0378(9) Uani 1 1 d .
H10 H 1.1462 0.2689 0.5273 0.045 Uiso 1 1 calc R
C11 C 0.9173(4) 0.62201(16) 0.5880(4) 0.0257(8) Uani 1 1 d .
C12 C 0.8380(3) 0.60351(16) 0.4653(4) 0.0244(7) Uani 1 1 d .
C13 C 0.6993(3) 0.59333(16) 0.4867(3) 0.0236(7) Uani 1 1 d .
C14 C 0.6943(4) 0.60303(16) 0.6213(4) 0.0260(7) Uani 1 1 d .
C15 C 0.8299(4) 0.61941(16) 0.6877(4) 0.0274(8) Uani 1 1 d .
C16 C 1.0610(4) 0.64710(18) 0.6065(4) 0.0339(9) Uani 1 1 d .
H16A H 1.1130 0.6213 0.5495 0.051 Uiso 1 1 calc R
H16B H 1.1023 0.6411 0.6988 0.051 Uiso 1 1 calc R
H16C H 1.0618 0.6954 0.5833 0.051 Uiso 1 1 calc R
C17 C 0.8817(4) 0.60635(19) 0.3319(4) 0.0303(8) Uani 1 1 d .
H17A H 0.8334 0.6433 0.2805 0.045 Uiso 1 1 calc R
H17B H 0.8601 0.5631 0.2861 0.045 Uiso 1 1 calc R
H17C H 0.9800 0.6145 0.3420 0.045 Uiso 1 1 calc R
C18 C 0.5812(4) 0.57866(18) 0.3825(4) 0.0296(8) Uani 1 1 d .
H18A H 0.5796 0.5301 0.3612 0.044 Uiso 1 1 calc R
H18B H 0.5896 0.6051 0.3033 0.044 Uiso 1 1 calc R
H18C H 0.4965 0.5911 0.4146 0.044 Uiso 1 1 calc R
C19 C 0.5684(4) 0.5973(2) 0.6845(4) 0.0347(9) Uani 1 1 d .
H19A H 0.5188 0.6405 0.6753 0.052 Uiso 1 1 calc R
H19B H 0.5939 0.5865 0.7782 0.052 Uiso 1 1 calc R
H19C H 0.5101 0.5611 0.6413 0.052 Uiso 1 1 calc R
C20 C 0.8648(4) 0.64279(19) 0.8251(4) 0.0394(10) Uani 1 1 d .
H20A H 0.9618 0.6348 0.8558 0.059 Uiso 1 1 calc R
H20B H 0.8105 0.6177 0.8810 0.059 Uiso 1 1 calc R
H20C H 0.8453 0.6914 0.8298 0.059 Uiso 1 1 calc R
C21 C 1.3719(3) 0.38721(18) 0.7159(3) 0.0259(7) Uani 1 1 d .
H21A H 1.4103 0.4178 0.7887 0.031 Uiso 1 1 calc R
H21B H 1.3028 0.3580 0.7480 0.031 Uiso 1 1 calc R
C22 C 1.5396(3) 0.26477(18) 0.8969(4) 0.0293(8) Uani 1 1 d .
C23 C 1.6708(4) 0.2831(2) 0.9539(4) 0.0359(9) Uani 1 1 d .
H23 H 1.7364 0.2953 0.8999 0.043 Uiso 1 1 calc R
C24 C 1.7049(4) 0.2833(2) 1.0895(4) 0.0390(10) Uani 1 1 d .
H24 H 1.7950 0.2954 1.1275 0.047 Uiso 1 1 calc R
C25 C 1.6112(4) 0.26647(18) 1.1721(4) 0.0327(8) Uani 1 1 d .
C26 C 1.4808(4) 0.24742(19) 1.1120(4) 0.0361(10) Uani 1 1 d .
H26 H 1.4151 0.2354 1.1661 0.043 Uiso 1 1 calc R
C27 C 1.4446(4) 0.24553(19) 0.9780(4) 0.0358(9) Uani 1 1 d .
H27 H 1.3559 0.2313 0.9401 0.043 Uiso 1 1 calc R
C28 C 1.6469(4) 0.2690(2) 1.3193(5) 0.0437(10) Uani 1 1 d .
H28A H 1.7407 0.2533 1.3454 0.066 Uiso 1 1 calc R
H28B H 1.5848 0.2396 1.3591 0.066 Uiso 1 1 calc R
H28C H 1.6385 0.3158 1.3496 0.066 Uiso 1 1 calc R
C111 C 1.1223(3) 0.50890(16) 0.8326(3) 0.0225(7) Uani 1 1 d .
C112 C 1.0568(3) 0.5107(2) 0.9449(3) 0.0287(7) Uani 1 1 d .
H112 H 0.9752 0.4857 0.9463 0.034 Uiso 1 1 calc R
C113 C 1.1117(4) 0.5488(2) 1.0528(4) 0.0369(9) Uani 1 1 d .
H113 H 1.0687 0.5486 1.1293 0.044 Uiso 1 1 calc R
C114 C 1.2274(4) 0.5871(2) 1.0519(4) 0.0401(10) Uani 1 1 d .
H114 H 1.2627 0.6140 1.1262 0.048 Uiso 1 1 calc R
C115 C 1.2918(4) 0.58592(19) 0.9416(4) 0.0361(9) Uani 1 1 d .
H115 H 1.3713 0.6124 0.9399 0.043 Uiso 1 1 calc R
C116 C 1.2408(4) 0.54627(18) 0.8334(4) 0.0287(8) Uani 1 1 d .
H116 H 1.2875 0.5447 0.7593 0.034 Uiso 1 1 calc R
C121 C 1.0248(3) 0.37595(16) 0.7531(3) 0.0206(7) Uani 1 1 d .
C122 C 0.9365(3) 0.32979(16) 0.6816(4) 0.0238(7) Uani 1 1 d .
H122 H 0.8838 0.3433 0.6006 0.029 Uiso 1 1 calc R
C123 C 0.9247(3) 0.26408(17) 0.7277(4) 0.0269(8) Uani 1 1 d .
H123 H 0.8666 0.2324 0.6770 0.032 Uiso 1 1 calc R
C124 C 0.9985(4) 0.24476(18) 0.8486(4) 0.0313(8) Uani 1 1 d .
H124 H 0.9894 0.2001 0.8810 0.038 Uiso 1 1 calc R
C125 C 1.0835(4) 0.28989(19) 0.9203(4) 0.0308(8) Uani 1 1 d .
H125 H 1.1331 0.2764 1.0028 0.037 Uiso 1 1 calc R
C126 C 1.0986(3) 0.35556(18) 0.8742(4) 0.0273(8) Uani 1 1 d .
H126 H 1.1588 0.3865 0.9248 0.033 Uiso 1 1 calc R
C100 C 0.6378(5) 0.4590(3) 0.0791(5) 0.0522(12) Uani 1 1 d .
H10A H 0.6650 0.4327 0.0051 0.063 Uiso 1 1 calc R
H10B H 0.6996 0.4463 0.1606 0.063 Uiso 1 1 calc R
Cl11 Cl 0.47067(14) 0.43847(6) 0.09636(14) 0.0614(3) Uani 1 1 d .
Cl12 Cl 0.65413(16) 0.54716(7) 0.04877(13) 0.0627(3) Uani 1 1 d .

loop_
_atom_site_aniso_label
_atom_site_aniso_U_11
_atom_site_aniso_U_22
_atom_site_aniso_U_33
_atom_site_aniso_U_23
_atom_site_aniso_U_13
_atom_site_aniso_U_12
Rh1 0.01955(11) 0.01454(11) 0.02338(12) -0.00030(10) 0.00315(9) -0.00101(11)
Fe1 0.0229(2) 0.0271(3) 0.0234(3) -0.0061(2) 0.0066(2) -0.0035(2)
Cl1 0.0393(5) 0.0220(4) 0.0306(5) -0.0056(4) -0.0055(4) 0.0023(4)
Cl2 0.0278(4) 0.0242(4) 0.0374(5) 0.0029(3) 0.0134(4) -0.0022(3)
P1 0.0195(4) 0.0157(4) 0.0188(4) -0.0010(3) 0.0033(3) -0.0007(3)
S1 0.0259(4) 0.0232(4) 0.0471(6) -0.0027(4) 0.0025(4) 0.0026(4)
N1 0.0228(14) 0.0257(15) 0.042(2) -0.0002(14) 0.0048(13) 0.0022(12)
O1 0.0337(14) 0.0288(14) 0.0552(19) 0.0014(13) -0.0021(13) -0.0037(12)
O2 0.0415(16) 0.0390(16) 0.055(2) -0.0107(14) 0.0086(14) 0.0117(13)
C1 0.0225(16) 0.0166(15) 0.0231(17) -0.0001(13) 0.0043(13) -0.0007(13)
C2 0.0245(16) 0.0168(15) 0.0252(18) -0.0035(13) 0.0033(14) -0.0035(13)
C3 0.0220(16) 0.0246(17) 0.031(2) 0.0000(14) 0.0060(14) -0.0067(14)
C4 0.0328(19) 0.0289(18) 0.027(2) 0.0050(15) 0.0090(15) -0.0049(15)
C5 0.0279(17) 0.0218(16) 0.0241(19) 0.0011(13) 0.0049(14) -0.0005(13)
C6 0.0253(18) 0.033(2) 0.043(2) -0.0202(17) 0.0050(17) -0.0088(15)
C7 0.057(3) 0.044(3) 0.034(2) -0.0139(19) -0.003(2) -0.008(2)
C8 0.061(3) 0.054(3) 0.041(3) -0.025(2) 0.028(2) -0.023(2)
C9 0.034(2) 0.040(2) 0.066(3) -0.029(2) 0.011(2) -0.0001(18)
C10 0.046(2) 0.0240(19) 0.042(2) -0.0131(17) 0.0034(19) -0.0093(17)
C11 0.0318(19) 0.0098(15) 0.035(2) 0.0039(13) 0.0042(16) -0.0004(13)
C12 0.0240(18) 0.0152(16) 0.034(2) 0.0053(14) 0.0045(15) -0.0017(13)
C13 0.0263(17) 0.0144(15) 0.0301(19) 0.0011(13) 0.0039(14) 0.0029(13)
C14 0.0305(18) 0.0146(15) 0.033(2) -0.0020(14) 0.0040(15) 0.0054(13)
C15 0.0333(19) 0.0131(16) 0.035(2) -0.0007(13) 0.0009(16) 0.0025(14)
C16 0.0308(19) 0.0177(17) 0.050(3) 0.0041(16) -0.0051(17) -0.0049(15)
C17 0.0266(18) 0.0315(19) 0.033(2) 0.0105(16) 0.0061(15) -0.0006(15)
C18 0.0274(18) 0.0207(18) 0.039(2) 0.0048(15) 0.0004(16) -0.0014(14)
C19 0.0299(19) 0.034(2) 0.041(2) -0.0032(17) 0.0099(17) 0.0098(16)
C20 0.047(2) 0.027(2) 0.041(2) -0.0130(18) -0.0017(19) 0.0058(18)
C21 0.0215(16) 0.0246(18) 0.0312(19) -0.0022(15) 0.0030(14) 0.0020(14)
C22 0.0215(17) 0.0224(17) 0.043(2) 0.0014(16) 0.0019(16) 0.0050(14)
C23 0.0269(19) 0.036(2) 0.045(3) -0.0018(18) 0.0057(17) 0.0011(16)
C24 0.0248(19) 0.037(2) 0.054(3) -0.0022(19) 0.0043(18) -0.0024(16)
C25 0.0320(19) 0.0222(17) 0.044(2) -0.0020(16) 0.0043(17) 0.0048(15)
C26 0.0279(19) 0.029(2) 0.053(3) 0.0095(18) 0.0104(18) 0.0034(16)
C27 0.0215(17) 0.0273(19) 0.057(3) 0.0045(18) 0.0022(17) 0.0019(15)
C28 0.034(2) 0.042(2) 0.054(3) -0.003(2) 0.005(2) -0.0043(19)
C111 0.0239(15) 0.0166(17) 0.0259(17) -0.0020(13) -0.0001(12) -0.0025(13)
C112 0.0298(16) 0.031(2) 0.0264(18) -0.0035(16) 0.0067(13) 0.0013(16)
C113 0.045(2) 0.041(2) 0.024(2) -0.0044(17) 0.0045(17) 0.0076(18)
C114 0.050(2) 0.031(2) 0.035(2) -0.0093(17) -0.0106(19) 0.0043(18)
C115 0.035(2) 0.029(2) 0.040(2) -0.0031(16) -0.0079(17) -0.0065(16)
C116 0.0290(18) 0.0239(16) 0.032(2) -0.0012(15) 0.0019(15) -0.0013(14)
C121 0.0213(16) 0.0183(16) 0.0232(17) 0.0015(13) 0.0070(13) 0.0043(13)
C122 0.0236(17) 0.0220(18) 0.0263(19) 0.0012(13) 0.0053(14) 0.0008(13)
C123 0.0267(17) 0.0191(17) 0.036(2) -0.0043(15) 0.0089(15) -0.0044(14)
C124 0.038(2) 0.0187(17) 0.041(2) 0.0075(15) 0.0189(17) 0.0035(15)
C125 0.036(2) 0.032(2) 0.0247(19) 0.0101(15) 0.0053(16) 0.0049(16)
C126 0.0245(18) 0.0272(19) 0.031(2) -0.0006(15) 0.0062(15) 0.0007(14)
C100 0.060(3) 0.062(3) 0.035(3) -0.002(2) 0.007(2) 0.006(2)
Cl11 0.0626(7) 0.0485(7) 0.0728(9) 0.0059(6) 0.0100(7) -0.0037(6)
Cl12 0.0861(9) 0.0634(7) 0.0389(7) -0.0010(5) 0.0104(6) -0.0219(7)

loop_
_atom_type_symbol
_atom_type_description
_atom_type_scat_dispersion_real
_atom_type_scat_dispersion_imag
_atom_type_scat_source
C C 0.0033 0.0016 'International Tables Vol C Tables 4.2.6.8 and 6.1.1.4'
H H 0.0000 0.0000 'International Tables Vol C Tables 4.2.6.8 and 6.1.1.4'
N N 0.0061 0.0033 'International Tables Vol C Tables 4.2.6.8 and 6.1.1.4'
O O 0.0106 0.0060 'International Tables Vol C Tables 4.2.6.8 and 6.1.1.4'
P P 0.1023 0.0942 'International Tables Vol C Tables 4.2.6.8 and 6.1.1.4'
Cl Cl 0.1484 0.1585 'International Tables Vol C Tables 4.2.6.8 and 6.1.1.4'
Fe Fe 0.3463 0.8444 'International Tables Vol C Tables 4.2.6.8 and 6.1.1.4'
Rh Rh -1.1178 0.9187 'International Tables Vol C Tables 4.2.6.8 and 6.1.1.4'
S S 0.1246 0.1234 'International Tables Vol C Tables 4.2.6.8 and 6.1.1.4'

loop_
_geom_angle_atom_site_label_1
_geom_angle_atom_site_label_2
_geom_angle_atom_site_label_3
_geom_angle
C15 Rh1 C12 64.25(14)
C15 Rh1 C11 38.44(13)
C12 Rh1 C11 38.04(14)
C15 Rh1 C14 38.55(13)
C12 Rh1 C14 63.21(13)
C11 Rh1 C14 63.56(13)
C15 Rh1 C13 63.68(13)
C12 Rh1 C13 38.26(12)
C11 Rh1 C13 63.49(13)
C14 Rh1 C13 36.90(13)
C15 Rh1 P1 110.90(10)
C12 Rh1 P1 121.03(9)
C11 Rh1 P1 99.35(10)
C14 Rh1 P1 147.56(10)
C13 Rh1 P1 159.28(9)
C15 Rh1 Cl1 153.14(10)
C12 Rh1 Cl1 93.59(10)
C11 Rh1 Cl1 128.40(10)
C14 Rh1 Cl1 119.15(10)
C13 Rh1 Cl1 89.58(9)
P1 Rh1 Cl1 93.19(3)
C15 Rh1 Cl2 100.90(10)
C12 Rh1 Cl2 151.47(9)
C11 Rh1 Cl2 138.33(10)
C14 Rh1 Cl2 89.77(9)
C13 Rh1 Cl2 113.93(9)
P1 Rh1 Cl2 86.51(3)
Cl1 Rh1 Cl2 91.96(3)
C8 Fe1 C2 140.88(18)
C8 Fe1 C5 133.93(19)
C2 Fe1 C5 69.15(14)
C8 Fe1 C7 41.15(19)
C2 Fe1 C7 177.23(16)
C5 Fe1 C7 110.77(17)
C8 Fe1 C4 107.02(17)
C2 Fe1 C4 68.93(14)
C5 Fe1 C4 40.74(14)
C7 Fe1 C4 112.93(17)
C8 Fe1 C3 110.15(16)
C2 Fe1 C3 40.98(13)
C5 Fe1 C3 68.48(14)
C7 Fe1 C3 141.74(16)
C4 Fe1 C3 40.53(14)
C8 Fe1 C6 67.54(16)
C2 Fe1 C6 137.44(15)
C5 Fe1 C6 117.59(15)
C7 Fe1 C6 39.96(17)
C4 Fe1 C6 145.45(16)
C3 Fe1 C6 173.60(15)
C8 Fe1 C9 40.2(2)
C2 Fe1 C9 112.06(18)
C5 Fe1 C9 171.66(17)
C7 Fe1 C9 68.45(19)
C4 Fe1 C9 131.29(16)
C3 Fe1 C9 106.69(15)
C6 Fe1 C9 67.55(16)
C8 Fe1 C1 174.80(18)
C2 Fe1 C1 41.20(13)
C5 Fe1 C1 40.88(13)
C7 Fe1 C1 137.02(16)
C4 Fe1 C1 68.67(13)
C3 Fe1 C1 68.70(13)
C6 Fe1 C1 114.17(14)
C9 Fe1 C1 144.92(18)
C8 Fe1 C10 67.26(18)
C2 Fe1 C10 110.77(16)
C5 Fe1 C10 148.07(15)
C7 Fe1 C10 67.74(18)
C4 Fe1 C10 171.08(16)
C3 Fe1 C10 133.58(16)
C6 Fe1 C10 40.12(16)
C9 Fe1 C10 40.00(17)
C1 Fe1 C10 117.38(15)
C1 P1 C111 104.48(15)
C1 P1 C121 106.46(14)
C111 P1 C121 102.99(15)
C1 P1 Rh1 116.09(11)
C111 P1 Rh1 108.21(11)
C121 P1 Rh1 117.11(11)
O2 S1 O1 119.84(18)
O2 S1 N1 106.59(17)
O1 S1 N1 107.42(16)
O2 S1 C22 108.31(18)
O1 S1 C22 106.56(18)
N1 S1 C22 107.58(18)
C21 N1 S1 119.9(2)
C5 C1 C2 107.4(3)
C5 C1 P1 121.0(2)
C2 C1 P1 131.2(3)
C5 C1 Fe1 69.00(19)
C2 C1 Fe1 68.65(18)
P1 C1 Fe1 133.20(17)
C3 C2 C1 107.7(3)
C3 C2 C21 124.0(3)
C1 C2 C21 128.3(3)
C3 C2 Fe1 70.07(19)
C1 C2 Fe1 70.15(19)
C21 C2 Fe1 126.6(2)
C4 C3 C2 108.4(3)
C4 C3 Fe1 69.7(2)
C2 C3 Fe1 68.95(19)
C3 C4 C5 108.1(3)
C3 C4 Fe1 69.79(19)
C5 C4 Fe1 69.31(19)
C4 C5 C1 108.4(3)
C4 C5 Fe1 69.9(2)
C1 C5 Fe1 70.12(19)
C7 C6 C10 109.0(4)
C7 C6 Fe1 69.7(2)
C10 C6 Fe1 70.3(2)
C6 C7 C8 106.5(4)
C6 C7 Fe1 70.3(2)
C8 C7 Fe1 68.8(2)
C9 C8 C7 108.9(4)
C9 C8 Fe1 70.9(2)
C7 C8 Fe1 70.0(2)
C8 C9 C10 107.5(4)
C8 C9 Fe1 68.9(2)
C10 C9 Fe1 70.3(2)
C9 C10 C6 108.2(4)
C9 C10 Fe1 69.7(2)
C6 C10 Fe1 69.6(2)
C12 C11 C15 107.8(3)
C12 C11 C16 125.7(3)
C15 C11 C16 126.1(4)
C12 C11 Rh1 70.26(18)
C15 C11 Rh1 70.00(19)
C16 C11 Rh1 130.3(2)
C11 C12 C13 108.2(3)
C11 C12 C17 126.7(3)
C13 C12 C17 124.1(3)
C11 C12 Rh1 71.71(19)
C13 C12 Rh1 72.37(19)
C17 C12 Rh1 130.1(2)
C14 C13 C12 108.0(3)
C14 C13 C18 126.2(3)
C12 C13 C18 125.7(3)
C14 C13 Rh1 71.29(19)
C12 C13 Rh1 69.37(19)
C18 C13 Rh1 127.3(2)
C13 C14 C15 108.8(3)
C13 C14 C19 125.0(3)
C15 C14 C19 126.2(3)
C13 C14 Rh1 71.81(19)
C15 C14 Rh1 69.42(18)
C19 C14 Rh1 124.8(2)
C11 C15 C14 107.0(3)
C11 C15 C20 126.1(3)
C14 C15 C20 125.8(3)
C11 C15 Rh1 71.56(19)
C14 C15 Rh1 72.03(19)
C20 C15 Rh1 131.0(3)
N1 C21 C2 111.5(3)
C23 C22 C27 119.5(4)
C23 C22 S1 120.4(3)
C27 C22 S1 120.1(3)
C24 C23 C22 119.6(4)
C23 C24 C25 121.9(4)
C24 C25 C26 117.2(4)
C24 C25 C28 121.9(4)
C26 C25 C28 120.9(4)
C27 C26 C25 122.2(4)
C26 C27 C22 119.5(4)
C116 C111 C112 118.7(3)
C116 C111 P1 122.9(3)
C112 C111 P1 118.3(2)
C113 C112 C111 119.7(3)
C114 C113 C112 121.4(4)
C113 C114 C115 119.2(4)
C114 C115 C116 120.4(4)
C115 C116 C111 120.5(3)
C122 C121 C126 118.9(3)
C122 C121 P1 119.5(3)
C126 C121 P1 121.6(3)
C123 C122 C121 120.5(3)
C122 C123 C124 119.9(3)
C125 C124 C123 120.1(3)
C124 C125 C126 120.8(4)
C125 C126 C121 119.9(3)
Cl11 C100 Cl12 111.0(3)

loop_
_geom_bond_atom_site_label_1
_geom_bond_atom_site_label_2
_geom_bond_distance
Rh1 C15 2.178(3)
Rh1 C12 2.180(3)
Rh1 C11 2.199(3)
Rh1 C14 2.213(3)
Rh1 C13 2.220(3)
Rh1 P1 2.3656(8)
Rh1 Cl1 2.4008(9)
Rh1 Cl2 2.4094(8)
Fe1 C8 2.024(4)
Fe1 C2 2.032(3)
Fe1 C5 2.037(3)
Fe1 C7 2.041(4)
Fe1 C4 2.045(4)
Fe1 C3 2.047(3)
Fe1 C6 2.048(3)
Fe1 C9 2.051(4)
Fe1 C1 2.052(3)
Fe1 C10 2.058(4)
P1 C1 1.818(3)
P1 C111 1.829(3)
P1 C121 1.833(3)
S1 O2 1.427(3)
S1 O1 1.429(3)
S1 N1 1.614(3)
S1 C22 1.761(4)
N1 C21 1.464(4)
C1 C5 1.428(5)
C1 C2 1.437(5)
C2 C3 1.428(5)
C2 C21 1.500(5)
C3 C4 1.417(5)
C4 C5 1.421(5)
C6 C7 1.397(6)
C6 C10 1.408(6)
C7 C8 1.429(7)
C8 C9 1.399(7)
C9 C10 1.405(6)
C11 C12 1.427(5)
C11 C15 1.441(5)
C11 C16 1.495(5)
C12 C13 1.443(5)
C12 C17 1.499(5)
C13 C14 1.403(5)
C13 C18 1.490(5)
C14 C15 1.450(5)
C14 C19 1.500(5)
C15 C20 1.474(5)
C22 C23 1.392(5)
C22 C27 1.403(5)
C23 C24 1.381(6)
C24 C25 1.392(5)
C25 C26 1.399(6)
C25 C28 1.499(6)
C26 C27 1.368(6)
C111 C116 1.388(5)
C111 C112 1.408(4)
C112 C113 1.379(5)
C113 C114 1.376(6)
C114 C115 1.384(6)
C115 C116 1.388(5)
C121 C122 1.392(5)
C121 C126 1.402(5)
C122 C123 1.389(5)
C123 C124 1.394(5)
C124 C125 1.362(5)
C125 C126 1.393(5)
C100 Cl11 1.745(5)
C100 Cl12 1.776(5)

loop_
_geom_hbond_atom_site_label_D
_geom_hbond_atom_site_label_H
_geom_hbond_atom_site_label_A
_geom_hbond_distance_DH
_geom_hbond_distance_HA
_geom_hbond_distance_DA
_geom_hbond_angle_DHA
_geom_hbond_site_symmetry_A
N1 H1 Cl2 0.94 2.40 3.253(3) 149.7 1_655

loop_
_geom_torsion_atom_site_label_1
_geom_torsion_atom_site_label_2
_geom_torsion_atom_site_label_3
_geom_torsion_atom_site_label_4
_geom_torsion
C2 C21 N1 S1 -135.2(3)
